data_1565158
loop_
_publ_author_name
'Kiani, Mahsa'
'Bagherzadeh, Mojtaba'
'Meghdadi, Soraia'
'Fadaei-Tirani, Farzaneh'
'Babaie, Maryam'
'Schenk-Jo\&s, Kurt'

_publ_section_title
;
 Synthesis, Characterisation and Crystal structure of a New
 Cu(II)-carboxamide Complex and CuO nanoparticles as New Catalysts in the
 CuAAC reaction and Investigation of their Antibacterial activity
;
_journal_name_full 'Inorganica Chimica Acta'
_journal_page_first 119514
_journal_paper_doi 10.1016/j.ica.2020.119514
_journal_volume 506
_journal_year 2020
_chemical_formula_moiety 'C18 H14 Cu N6 O3 S2, C H Cl3'
_chemical_formula_sum 'C19 H15 Cl3 Cu N6 O3 S2'
_chemical_formula_weight 609.38
_space_group_crystal_system monoclinic
_space_group_IT_number 14
_space_group_name_Hall '-P 2yn'
_space_group_name_H-M_alt 'P 1 21/n 1'
_atom_sites_solution_hydrogens mixed
_atom_sites_solution_primary dual
_atom_sites_solution_secondary difmap
_cell_angle_alpha 90
_cell_angle_beta 92.123(5)
_cell_angle_gamma 90
_cell_formula_units_Z 4
_cell_length_a 9.8921(6)
_cell_length_b 14.3386(6)
_cell_length_c 16.9234(11)
_cell_measurement_reflns_used 10151
_cell_measurement_temperature 292(2)
_cell_measurement_theta_max 29.33
_cell_measurement_theta_min 1.86
_cell_volume 2398.7(2)
_computing_cell_refinement 'X_Area, 1.36 (Stoe, 2006)'
_computing_data_collection 'X_Area, 1.36 (Stoe, 2006)'
_computing_data_reduction 'X_Area, 1.36 (Stoe, 2006)'
_computing_molecular_graphics 'Olex2 1.3-alpha (Dolomanov et al., 2009)'
_computing_publication_material 'Olex2 1.3-alpha (Dolomanov et al., 2009)'
_computing_structure_refinement 'ShelXL 2018/3 (Sheldrick, 2015)'
_computing_structure_solution 'ShelXT (Sheldrick, 2015)'
_diffrn_ambient_temperature 292
_diffrn_detector 'image plate (34 cm diameter)'
_diffrn_detector_area_resol_mean 6.67
_diffrn_detector_type STOE
_diffrn_measured_fraction_theta_full 1.000
_diffrn_measured_fraction_theta_max 0.994
_diffrn_measurement_details ' 180 frames, detector distance = 100 mm'
_diffrn_measurement_device '2-circle goniometer'
_diffrn_measurement_device_type 'STOE IPDS 2'
_diffrn_measurement_method 'rotation method'
_diffrn_radiation_collimation '0.8 mm diameter'
_diffrn_radiation_monochromator 'plane graphite'
_diffrn_radiation_polarisn_norm 0
_diffrn_radiation_type 'Mo K\a'
_diffrn_radiation_wavelength 0.71073
_diffrn_reflns_av_R_equivalents 0.0559
_diffrn_reflns_av_unetI/netI 0.0584
_diffrn_reflns_Laue_measured_fraction_full 1.000
_diffrn_reflns_Laue_measured_fraction_max 0.994
_diffrn_reflns_limit_h_max 13
_diffrn_reflns_limit_h_min -13
_diffrn_reflns_limit_k_max 19
_diffrn_reflns_limit_k_min -17
_diffrn_reflns_limit_l_max 23
_diffrn_reflns_limit_l_min -23
_diffrn_reflns_number 22878
_diffrn_reflns_point_group_measured_fraction_full 1.000
_diffrn_reflns_point_group_measured_fraction_max 0.994
_diffrn_reflns_theta_full 25.242
_diffrn_reflns_theta_max 29.223
_diffrn_reflns_theta_min 1.862
_diffrn_source 'sealed X-ray tube, 12 x 0.4 mm long-fine focus'
_diffrn_source_current 43
_diffrn_source_power 2.365
_diffrn_source_voltage 55
_exptl_absorpt_coefficient_mu 1.454
_exptl_absorpt_correction_T_max 0.9526
_exptl_absorpt_correction_T_min 0.6902
_exptl_absorpt_correction_type integration
_exptl_absorpt_process_details 'Stoe XRed32 1.31, Stoe (2005)'
_exptl_crystal_colour green
_exptl_crystal_density_diffrn 1.687
_exptl_crystal_description prism
_exptl_crystal_F_000 1228
_exptl_crystal_size_max 0.354
_exptl_crystal_size_mid 0.095
_exptl_crystal_size_min 0.038
_refine_diff_density_max 0.304
_refine_diff_density_min -0.478
_refine_diff_density_rms 0.064
_refine_ls_extinction_coef .
_refine_ls_extinction_method none
_refine_ls_goodness_of_fit_ref 0.898
_refine_ls_hydrogen_treatment mixed
_refine_ls_matrix_type full
_refine_ls_number_parameters 341
_refine_ls_number_reflns 6476
_refine_ls_number_restraints 49
_refine_ls_restrained_S_all 0.903
_refine_ls_R_factor_all 0.0968
_refine_ls_R_factor_gt 0.0418
_refine_ls_shift/su_max 0.001
_refine_ls_shift/su_mean 0.000
_refine_ls_structure_factor_coef Fsqd
_refine_ls_weighting_details 'w=1/[\s^2^(Fo^2^)+(0.0464P)^2^] where P=(Fo^2^+2Fc^2^)/3'
_refine_ls_weighting_scheme calc
_refine_ls_wR_factor_gt 0.0842
_refine_ls_wR_factor_ref 0.1026
_reflns_Friedel_coverage 0.000
_reflns_Friedel_fraction_full .
_reflns_Friedel_fraction_max .
_reflns_number_gt 3492
_reflns_number_total 6476
_reflns_threshold_expression 'I > 2\s(I)'
_cod_data_source_file ICA-2020-506-119514.cif
_cod_data_source_block sm1
_cod_database_code 1565158
_shelx_space_group_comment
;
The symmetry employed for this shelxl refinement is uniquely defined
by the following loop, which should always be used as a source of
symmetry information in preference to the above space-group names.
They are only intended as comments.
;
_exptl_absorpt_special_details
;
The habitus consists of a:
{101} prism,
an incomplete {0,-1,2} prism and
a {382} cut face.
;
_olex2_refinement_description
;
1. Fixed Uiso
 At 1.2 times of:
  All C(H) groups, All C(H,H) groups
 At 1.5 times of:
  All O(H,H) groups
2. Restrained distances
 Cl1A-C19 \\sim Cl1B-C19 \\sim Cl2A-C19 \\sim Cl2B-C19 \\sim Cl3A-C19 \\sim
Cl3B-C19
 with sigma of 0.02
 Cl1A-Cl2A \\sim Cl2A-Cl3A \\sim Cl3A-Cl1A \\sim Cl1B-Cl2B \\sim Cl2B-Cl3B
\\sim Cl3B-Cl1B
 with sigma of 0.02
 O3-H3A \\sim O3-H3B
 with sigma of 0.02
3. Uiso/Uaniso restraints and constraints
Cl1A \\sim Cl1B \\sim Cl2A \\sim Cl2B \\sim Cl3A \\sim Cl3B: within 2A with
sigma of 0.005 and sigma for terminal atoms of 0.01 within 2A
4. Others
 Sof(Cl1B)=Sof(Cl2B)=Sof(Cl3B)=Sof(H19A)=1-FVAR(1)
 Sof(Cl1A)=Sof(Cl2A)=Sof(Cl3A)=Sof(H19)=FVAR(1)
5.a Ternary CH refined with riding coordinates:
 C19(H19), C19(H19A)
5.b Aromatic/amide H refined with riding coordinates:
 C1(H1), C2(H2), C6(H6), C7(H7), C8(H8), C9(H9), C10(H10), C11(H11), C15(H15),
 C16(H16), C17(H17), C18(H18)
;
_olex2_submission_special_instructions 'No special instructions were received'

loop_
_space_group_symop_operation_xyz
'x, y, z'
'-x+1/2, y+1/2, -z+1/2'
'-x, -y, -z'
'x-1/2, -y-1/2, z-1/2'

loop_
_atom_site_label
_atom_site_type_symbol
_atom_site_fract_x
_atom_site_fract_y
_atom_site_fract_z
_atom_site_U_iso_or_equiv
_atom_site_adp_type
_atom_site_occupancy
_atom_site_site_symmetry_order
_atom_site_calc_flag
_atom_site_refinement_flags_posn
_atom_site_refinement_flags_adp
_atom_site_refinement_flags_occupancy
_atom_site_disorder_assembly
_atom_site_disorder_group
Cu1 Cu -0.05540(4) 0.76676(3) 0.43610(2) 0.04254(10) Uani 1 1 d . . . . .
S1 S -0.27805(11) 0.49717(6) 0.51837(6) 0.0595(2) Uani 1 1 d . . . . .
S2 S -0.02126(10) 1.04536(6) 0.30415(5) 0.0529(2) Uani 1 1 d . . . . .
O1 O -0.0937(3) 0.48639(15) 0.41352(15) 0.0570(6) Uani 1 1 d . . . . .
O2 O 0.1519(2) 1.01424(15) 0.42773(13) 0.0495(5) Uani 1 1 d . . . . .
O3 O -0.2090(3) 0.82627(16) 0.49161(16) 0.0541(6) Uani 1 1 d D . . . .
H3A H -0.199(5) 0.873(2) 0.517(2) 0.081 Uiso 1 1 d D U . . .
H3B H -0.227(5) 0.787(3) 0.523(2) 0.081 Uiso 1 1 d D U . . .
N1 N -0.2647(3) 0.6682(2) 0.56153(18) 0.0596(8) Uani 1 1 d . . . . .
N2 N -0.1208(3) 0.63705(17) 0.45734(15) 0.0428(6) Uani 1 1 d . . . . .
N3 N 0.0429(3) 0.69910(19) 0.35016(15) 0.0463(6) Uani 1 1 d . . . . .
N4 N -0.1632(3) 0.8953(2) 0.30428(17) 0.0564(7) Uani 1 1 d . . . . .
N5 N 0.0055(3) 0.89288(17) 0.40352(15) 0.0425(6) Uani 1 1 d . . . . .
N6 N 0.1177(3) 0.79391(18) 0.52091(15) 0.0453(6) Uani 1 1 d . . . . .
C1 C -0.3604(5) 0.6253(3) 0.6058(2) 0.0694(11) Uani 1 1 d . . . . .
H1 H -0.407879 0.657277 0.643675 0.083 Uiso 1 1 calc R U . . .
C2 C -0.3810(4) 0.5346(3) 0.5909(2) 0.0680(11) Uani 1 1 d . . . . .
H2 H -0.442653 0.497258 0.616487 0.082 Uiso 1 1 calc R U . . .
C3 C -0.2126(3) 0.6092(2) 0.51181(18) 0.0461(7) Uani 1 1 d . . . . .
C4 C -0.0694(3) 0.5707(2) 0.41108(18) 0.0431(7) Uani 1 1 d . . . . .
C5 C 0.0246(3) 0.6068(2) 0.35057(19) 0.0441(7) Uani 1 1 d . . . . .
C6 C 0.0861(4) 0.5488(3) 0.2980(2) 0.0573(9) Uani 1 1 d . . . . .
H6 H 0.071809 0.484762 0.299676 0.069 Uiso 1 1 calc R U . . .
C7 C 0.1691(4) 0.5868(3) 0.2429(2) 0.0621(10) Uani 1 1 d . . . . .
H7 H 0.211128 0.548997 0.206501 0.074 Uiso 1 1 calc R U . . .
C8 C 0.1884(4) 0.6812(3) 0.2428(2) 0.0631(10) Uani 1 1 d . . . . .
H8 H 0.244104 0.708457 0.206216 0.076 Uiso 1 1 calc R U . . .
C9 C 0.1247(4) 0.7356(3) 0.2973(2) 0.0575(8) Uani 1 1 d . . . . .
H9 H 0.139104 0.799700 0.297180 0.069 Uiso 1 1 calc R U . . .
C10 C -0.2128(4) 0.9508(3) 0.2437(2) 0.0608(9) Uani 1 1 d . . . . .
H10 H -0.285359 0.932517 0.210675 0.073 Uiso 1 1 calc R U . . .
C11 C -0.1503(4) 1.0325(3) 0.2351(2) 0.0617(10) Uani 1 1 d . . . . .
H11 H -0.173903 1.076519 0.196683 0.074 Uiso 1 1 calc R U . . .
C12 C -0.0616(3) 0.9365(2) 0.34137(18) 0.0435(7) Uani 1 1 d . . . . .
C13 C 0.1071(3) 0.9350(2) 0.44308(18) 0.0399(6) Uani 1 1 d . . . . .
C14 C 0.1695(3) 0.8792(2) 0.50968(18) 0.0417(7) Uani 1 1 d . . . . .
C15 C 0.2766(3) 0.9137(2) 0.5554(2) 0.0512(8) Uani 1 1 d . . . . .
H15 H 0.310326 0.973196 0.546544 0.061 Uiso 1 1 calc R U . . .
C16 C 0.3324(4) 0.8580(3) 0.6145(2) 0.0615(10) Uani 1 1 d . . . . .
H16 H 0.404444 0.879651 0.646281 0.074 Uiso 1 1 calc R U . . .
C17 C 0.2812(4) 0.7709(3) 0.6259(2) 0.0639(9) Uani 1 1 d . . . . .
H17 H 0.318013 0.732344 0.665321 0.077 Uiso 1 1 calc R U . . .
C18 C 0.1738(4) 0.7407(3) 0.5781(2) 0.0569(8) Uani 1 1 d . . . . .
H18 H 0.139219 0.681266 0.585967 0.068 Uiso 1 1 calc R U . . .
Cl1A Cl 0.459(3) 0.7164(10) 0.4149(11) 0.115(3) Uani 0.44(6) 1 d D U P A 1
Cl1B Cl 0.485(2) 0.7173(8) 0.4252(10) 0.113(2) Uani 0.56(6) 1 d D U P A 2
Cl2A Cl 0.5161(14) 0.7858(11) 0.2612(5) 0.094(3) Uani 0.44(6) 1 d D U P A 1
Cl2B Cl 0.5261(14) 0.7742(10) 0.2661(6) 0.119(3) Uani 0.56(6) 1 d D U P A 2
Cl3A Cl 0.468(2) 0.9121(7) 0.3868(9) 0.096(3) Uani 0.44(6) 1 d D U P A 1
Cl3B Cl 0.4453(19) 0.9077(6) 0.3800(7) 0.086(2) Uani 0.56(6) 1 d D U P A 2
C19 C 0.5372(4) 0.8060(3) 0.3639(2) 0.0714(11) Uani 1 1 d D . . . .
H19 H 0.634009 0.806734 0.378551 0.086 Uiso 0.44(6) 1 calc R U P A 1
H19A H 0.632477 0.819125 0.377565 0.086 Uiso 0.56(6) 1 calc R U P A 2

loop_
_atom_site_aniso_label
_atom_site_aniso_U_11
_atom_site_aniso_U_22
_atom_site_aniso_U_33
_atom_site_aniso_U_23
_atom_site_aniso_U_13
_atom_site_aniso_U_12
Cu1 0.0487(2) 0.03293(17) 0.04606(19) -0.00087(16) 0.00283(15) -0.00612(18)
S1 0.0690(6) 0.0439(5) 0.0661(6) 0.0040(4) 0.0073(4) -0.0159(4)
S2 0.0552(5) 0.0443(5) 0.0592(5) 0.0115(4) 0.0033(4) -0.0040(4)
O1 0.0715(17) 0.0347(12) 0.0646(15) -0.0036(10) 0.0023(12) -0.0066(11)
O2 0.0574(14) 0.0341(11) 0.0571(13) 0.0018(9) 0.0028(10) -0.0101(10)
O3 0.0619(15) 0.0383(13) 0.0633(16) -0.0077(10) 0.0157(12) -0.0058(12)
N1 0.070(2) 0.0483(16) 0.0620(18) -0.0023(14) 0.0214(15) -0.0127(15)
N2 0.0505(15) 0.0330(13) 0.0453(14) -0.0020(10) 0.0048(11) -0.0071(11)
N3 0.0481(15) 0.0416(14) 0.0495(15) -0.0029(11) 0.0059(12) -0.0040(12)
N4 0.0623(19) 0.0462(16) 0.0595(17) 0.0036(13) -0.0144(14) -0.0062(14)
N5 0.0501(15) 0.0326(13) 0.0447(14) 0.0026(10) -0.0002(12) -0.0062(11)
N6 0.0539(16) 0.0386(14) 0.0431(14) 0.0013(10) 0.0002(12) -0.0049(12)
C1 0.076(3) 0.071(3) 0.063(2) -0.0052(19) 0.024(2) -0.014(2)
C2 0.069(3) 0.070(3) 0.065(2) 0.0088(19) 0.0104(19) -0.019(2)
C3 0.0519(19) 0.0418(17) 0.0444(17) -0.0001(13) 0.0003(14) -0.0070(15)
C4 0.0467(18) 0.0358(15) 0.0463(16) -0.0025(12) -0.0043(13) -0.0009(13)
C5 0.0443(17) 0.0394(16) 0.0483(17) -0.0040(13) -0.0039(13) 0.0007(14)
C6 0.056(2) 0.049(2) 0.066(2) -0.0118(16) 0.0025(18) 0.0055(17)
C7 0.049(2) 0.073(3) 0.065(2) -0.0147(19) 0.0097(17) 0.0040(19)
C8 0.055(2) 0.075(3) 0.061(2) -0.0055(19) 0.0139(17) -0.006(2)
C9 0.059(2) 0.0521(19) 0.063(2) -0.0013(17) 0.0142(16) -0.0079(18)
C10 0.068(2) 0.057(2) 0.056(2) 0.0046(16) -0.0116(18) 0.0005(19)
C11 0.064(2) 0.066(2) 0.054(2) 0.0146(17) -0.0013(17) 0.007(2)
C12 0.0491(18) 0.0384(16) 0.0430(16) 0.0011(12) 0.0032(13) -0.0007(14)
C13 0.0424(16) 0.0317(14) 0.0463(16) -0.0029(12) 0.0088(13) -0.0034(12)
C14 0.0429(16) 0.0395(16) 0.0431(16) -0.0005(12) 0.0054(13) -0.0028(13)
C15 0.0486(19) 0.0506(19) 0.0544(19) -0.0030(15) 0.0003(15) -0.0096(15)
C16 0.051(2) 0.075(3) 0.058(2) -0.0004(18) -0.0112(17) -0.0058(19)
C17 0.065(2) 0.066(2) 0.060(2) 0.0132(19) -0.0110(17) 0.003(2)
C18 0.070(2) 0.0441(18) 0.0563(19) 0.0091(15) 0.0005(17) -0.0012(17)
Cl1A 0.149(9) 0.078(3) 0.115(4) 0.025(3) -0.019(5) -0.024(4)
Cl1B 0.125(5) 0.083(3) 0.128(4) 0.037(3) -0.030(3) -0.027(2)
Cl2A 0.104(4) 0.098(4) 0.080(4) -0.015(4) 0.011(4) -0.043(3)
Cl2B 0.129(4) 0.112(4) 0.119(5) -0.057(4) 0.041(4) -0.028(3)
Cl3A 0.107(6) 0.068(3) 0.114(5) -0.019(4) 0.010(4) -0.001(3)
Cl3B 0.100(4) 0.071(3) 0.091(3) 0.008(3) 0.031(3) 0.018(3)
C19 0.060(2) 0.068(3) 0.086(3) -0.008(2) 0.000(2) -0.005(2)

loop_
_atom_type_symbol
_atom_type_description
_atom_type_scat_dispersion_real
_atom_type_scat_dispersion_imag
_atom_type_scat_source
C C 0.0033 0.0016 'International Tables Vol C Tables 4.2.6.8 and 6.1.1.4'
H H 0.0000 0.0000 'International Tables Vol C Tables 4.2.6.8 and 6.1.1.4'
Cl Cl 0.1484 0.1585 'International Tables Vol C Tables 4.2.6.8 and 6.1.1.4'
Cu Cu 0.3201 1.2651 'International Tables Vol C Tables 4.2.6.8 and 6.1.1.4'
N N 0.0061 0.0033 'International Tables Vol C Tables 4.2.6.8 and 6.1.1.4'
O O 0.0106 0.0060 'International Tables Vol C Tables 4.2.6.8 and 6.1.1.4'
S S 0.1246 0.1234 'International Tables Vol C Tables 4.2.6.8 and 6.1.1.4'

loop_
_exptl_crystal_face_index_h
_exptl_crystal_face_index_k
_exptl_crystal_face_index_l
_exptl_crystal_face_perp_dist
1 0 1 0.0270
1 0 -1 0.0180
-1 0 1 0.0200
-1 0 -1 0.0680
0 -1 2 0.1000
0 -1 -2 0.1300
3 8 2 0.2390

loop_
_geom_angle_atom_site_label_1
_geom_angle_atom_site_label_2
_geom_angle_atom_site_label_3
_geom_angle
_geom_angle_site_symmetry_1
_geom_angle_site_symmetry_3
O3 Cu1 N2 93.18(10) . .
O3 Cu1 N3 158.68(11) . .
O3 Cu1 N6 101.62(11) . .
N2 Cu1 N3 81.45(11) . .
N2 Cu1 N6 106.98(10) . .
N3 Cu1 N6 99.68(11) . .
N5 Cu1 O3 89.17(10) . .
N5 Cu1 N2 174.21(11) . .
N5 Cu1 N3 94.47(11) . .
N5 Cu1 N6 77.67(10) . .
C2 S1 C3 89.36(18) . .
C11 S2 C12 88.57(17) . .
Cu1 O3 H3A 122(3) . .
Cu1 O3 H3B 102(3) . .
H3A O3 H3B 105(4) . .
C3 N1 C1 110.9(3) . .
C3 N2 Cu1 127.9(2) . .
C4 N2 Cu1 114.9(2) . .
C4 N2 C3 117.3(3) . .
C5 N3 Cu1 113.7(2) . .
C5 N3 C9 118.5(3) . .
C9 N3 Cu1 127.7(2) . .
C12 N4 C10 110.2(3) . .
C12 N5 Cu1 118.9(2) . .
C13 N5 Cu1 120.2(2) . .
C13 N5 C12 120.9(3) . .
C14 N6 Cu1 110.9(2) . .
C18 N6 Cu1 131.0(2) . .
C18 N6 C14 118.2(3) . .
N1 C1 H1 122.1 . .
C2 C1 N1 115.9(4) . .
C2 C1 H1 122.1 . .
S1 C2 H2 124.8 . .
C1 C2 S1 110.4(3) . .
C1 C2 H2 124.8 . .
N1 C3 S1 113.5(2) . .
N1 C3 N2 121.9(3) . .
N2 C3 S1 124.6(2) . .
O1 C4 N2 126.6(3) . .
O1 C4 C5 119.2(3) . .
N2 C4 C5 114.2(3) . .
N3 C5 C4 115.7(3) . .
N3 C5 C6 122.1(3) . .
C6 C5 C4 122.1(3) . .
C5 C6 H6 120.4 . .
C5 C6 C7 119.2(4) . .
C7 C6 H6 120.4 . .
C6 C7 H7 120.7 . .
C8 C7 C6 118.6(4) . .
C8 C7 H7 120.7 . .
C7 C8 H8 120.2 . .
C7 C8 C9 119.5(4) . .
C9 C8 H8 120.2 . .
N3 C9 C8 122.0(4) . .
N3 C9 H9 119.0 . .
C8 C9 H9 119.0 . .
N4 C10 H10 122.1 . .
C11 C10 N4 115.8(3) . .
C11 C10 H10 122.1 . .
S2 C11 H11 124.5 . .
C10 C11 S2 111.0(3) . .
C10 C11 H11 124.5 . .
N4 C12 S2 114.5(2) . .
N4 C12 N5 120.2(3) . .
N5 C12 S2 125.2(2) . .
O2 C13 N5 125.1(3) . .
O2 C13 C14 120.2(3) . .
N5 C13 C14 114.8(3) . .
N6 C14 C13 116.4(3) . .
N6 C14 C15 122.4(3) . .
C15 C14 C13 121.1(3) . .
C14 C15 H15 120.8 . .
C16 C15 C14 118.5(3) . .
C16 C15 H15 120.8 . .
C15 C16 H16 120.3 . .
C17 C16 C15 119.5(3) . .
C17 C16 H16 120.3 . .
C16 C17 H17 120.5 . .
C16 C17 C18 119.0(3) . .
C18 C17 H17 120.5 . .
N6 C18 C17 122.4(3) . .
N6 C18 H18 118.8 . .
C17 C18 H18 118.8 . .
Cl1A C19 Cl2A 109.1(7) . .
Cl1A C19 H19 109.2 . .
Cl1B C19 Cl3B 110.6(6) . .
Cl1B C19 H19A 107.7 . .
Cl2A C19 H19 109.2 . .
Cl2B C19 Cl1B 111.9(6) . .
Cl2B C19 Cl3B 110.9(5) . .
Cl2B C19 H19A 107.7 . .
Cl3A C19 Cl1A 110.7(7) . .
Cl3A C19 Cl2A 109.4(6) . .
Cl3A C19 H19 109.2 . .
Cl3B C19 H19A 107.7 . .

loop_
_geom_bond_atom_site_label_1
_geom_bond_atom_site_label_2
_geom_bond_distance
_geom_bond_site_symmetry_2
Cu1 O3 2.006(3) .
Cu1 N2 2.006(2) .
Cu1 N3 2.027(3) .
Cu1 N5 1.990(2) .
Cu1 N6 2.227(3) .
S1 C2 1.711(4) .
S1 C3 1.738(3) .
S2 C11 1.708(4) .
S2 C12 1.735(3) .
O1 C4 1.233(4) .
O2 C13 1.251(3) .
O3 H3A 0.80(3) .
O3 H3B 0.80(3) .
N1 C1 1.374(5) .
N1 C3 1.311(4) .
N2 C3 1.376(4) .
N2 C4 1.344(4) .
N3 C5 1.335(4) .
N3 C9 1.336(4) .
N4 C10 1.374(5) .
N4 C12 1.307(4) .
N5 C12 1.373(4) .
N5 C13 1.332(4) .
N6 C14 1.342(4) .
N6 C18 1.336(4) .
C1 H1 0.9300 .
C1 C2 1.338(6) .
C2 H2 0.9300 .
C4 C5 1.501(5) .
C5 C6 1.376(5) .
C6 H6 0.9300 .
C6 C7 1.377(5) .
C7 H7 0.9300 .
C7 C8 1.367(6) .
C8 H8 0.9300 .
C8 C9 1.378(5) .
C9 H9 0.9300 .
C10 H10 0.9300 .
C10 C11 1.335(5) .
C11 H11 0.9300 .
C13 C14 1.497(4) .
C14 C15 1.381(5) .
C15 H15 0.9300 .
C15 C16 1.379(5) .
C16 H16 0.9300 .
C16 C17 1.365(5) .
C17 H17 0.9300 .
C17 C18 1.380(5) .
C18 H18 0.9300 .
Cl1A C19 1.743(10) .
Cl1B C19 1.731(8) .
Cl2A C19 1.767(8) .
Cl2B C19 1.717(8) .
Cl3A C19 1.720(9) .
Cl3B C19 1.745(8) .
C19 H19 0.9800 .
C19 H19A 0.9800 .

loop_
_geom_hbond_atom_site_label_D
_geom_hbond_atom_site_label_H
_geom_hbond_atom_site_label_A
_geom_hbond_distance_DH
_geom_hbond_distance_HA
_geom_hbond_distance_DA
_geom_hbond_angle_DHA
_geom_hbond_site_symmetry_A
_geom_hbond_publ_flag
O3 H3A O2 0.80(3) 1.91(3) 2.712(3) 173(5) 3_576 yes
O3 H3B N1 0.80(3) 1.87(3) 2.625(4) 158(5) . yes

loop_
_geom_torsion_atom_site_label_1
_geom_torsion_atom_site_label_2
_geom_torsion_atom_site_label_3
_geom_torsion_atom_site_label_4
_geom_torsion
_geom_torsion_site_symmetry_1
_geom_torsion_site_symmetry_2
_geom_torsion_site_symmetry_3
_geom_torsion_site_symmetry_4
Cu1 N2 C3 S1 172.20(17) . . . .
Cu1 N2 C3 N1 -3.9(5) . . . .
Cu1 N2 C4 O1 179.4(3) . . . .
Cu1 N2 C4 C5 -1.7(3) . . . .
Cu1 N3 C5 C4 2.8(4) . . . .
Cu1 N3 C5 C6 -178.3(3) . . . .
Cu1 N3 C9 C8 178.3(3) . . . .
Cu1 N5 C12 S2 -179.09(16) . . . .
Cu1 N5 C12 N4 -0.3(4) . . . .
Cu1 N5 C13 O2 -179.4(2) . . . .
Cu1 N5 C13 C14 1.5(3) . . . .
Cu1 N6 C14 C13 -2.4(3) . . . .
Cu1 N6 C14 C15 179.1(2) . . . .
Cu1 N6 C18 C17 -179.1(3) . . . .
O1 C4 C5 N3 178.2(3) . . . .
O1 C4 C5 C6 -0.7(5) . . . .
O2 C13 C14 N6 -178.3(3) . . . .
O2 C13 C14 C15 0.2(4) . . . .
N1 C1 C2 S1 0.0(5) . . . .
N2 C4 C5 N3 -0.8(4) . . . .
N2 C4 C5 C6 -179.7(3) . . . .
N3 C5 C6 C7 -0.2(5) . . . .
N4 C10 C11 S2 0.2(5) . . . .
N5 C13 C14 N6 0.9(4) . . . .
N5 C13 C14 C15 179.4(3) . . . .
N6 C14 C15 C16 0.3(5) . . . .
C1 N1 C3 S1 -0.8(4) . . . .
C1 N1 C3 N2 175.7(3) . . . .
C2 S1 C3 N1 0.7(3) . . . .
C2 S1 C3 N2 -175.6(3) . . . .
C3 S1 C2 C1 -0.4(4) . . . .
C3 N1 C1 C2 0.5(6) . . . .
C3 N2 C4 O1 -1.8(5) . . . .
C3 N2 C4 C5 177.2(3) . . . .
C4 N2 C3 S1 -6.4(4) . . . .
C4 N2 C3 N1 177.5(3) . . . .
C4 C5 C6 C7 178.7(3) . . . .
C5 N3 C9 C8 1.0(5) . . . .
C5 C6 C7 C8 0.5(6) . . . .
C6 C7 C8 C9 -0.1(6) . . . .
C7 C8 C9 N3 -0.7(6) . . . .
C9 N3 C5 C4 -179.5(3) . . . .
C9 N3 C5 C6 -0.6(5) . . . .
C10 N4 C12 S2 0.1(4) . . . .
C10 N4 C12 N5 -178.9(3) . . . .
C11 S2 C12 N4 0.1(3) . . . .
C11 S2 C12 N5 178.9(3) . . . .
C12 S2 C11 C10 -0.2(3) . . . .
C12 N4 C10 C11 -0.2(5) . . . .
C12 N5 C13 O2 -1.4(5) . . . .
C12 N5 C13 C14 179.5(3) . . . .
C13 N5 C12 S2 2.9(4) . . . .
C13 N5 C12 N4 -178.3(3) . . . .
C13 C14 C15 C16 -178.1(3) . . . .
C14 N6 C18 C17 0.7(5) . . . .
C14 C15 C16 C17 0.3(6) . . . .
C15 C16 C17 C18 -0.3(6) . . . .
C16 C17 C18 N6 -0.1(6) . . . .
C18 N6 C14 C13 177.8(3) . . . .
C18 N6 C14 C15 -0.7(5) . . . .
